data_7154630
loop_
_publ_author_name
'Zhou, M.-J.'
'Bouazzaoui, S.'
'Jones, L. E.'
'Goodrich, P.'
'Bell, S. E. J.'
'Sheldrake, G. N.'
'Horton, P. N.'
'Coles, S. J.'
'Fletcher, N. C.'

_publ_section_title
;
 Isolation and structural determination of non-racemic tertiary cathinone
 derivatives.
;
_journal_issue 37
_journal_name_full 'Organic &amp; biomolecular chemistry'
_journal_page_first 9629
_journal_page_last 9636
_journal_paper_doi 10.1039/c5ob01306b
_journal_volume 13
_journal_year 2015
_chemical_absolute_configuration syn
_chemical_formula_moiety 'C20 H17 O8, C11 H16 N O'
_chemical_formula_sum 'C31 H33 N O9'
_chemical_formula_weight 563.58
_space_group_crystal_system monoclinic
_space_group_IT_number 4
_space_group_name_Hall 'P 2yb'
_space_group_name_H-M_alt 'P 1 21 1'
_symmetry_space_group_name_Hall 'P 2yb'
_symmetry_space_group_name_H-M 'P 1 21 1'
_atom_sites_solution_hydrogens geom
_audit_creation_method SHELXL-2014/7
_audit_update_record
;
2015-06-19 deposited with the CCDC.
2015-08-05 downloaded from the CCDC.
;
_cell_angle_alpha 90
_cell_angle_beta 96.148(3)
_cell_angle_gamma 90
_cell_formula_units_Z 2
_cell_length_a 8.2681(5)
_cell_length_b 7.5543(5)
_cell_length_c 23.4201(17)
_cell_measurement_reflns_used 12666
_cell_measurement_temperature 100(2)
_cell_measurement_theta_max 27.5
_cell_measurement_theta_min 2.5
_cell_volume 1454.40(17)
_computing_cell_refinement
;
CrystalClear-SM Expert 3.1 b27 (Rigaku, 2012)
;
_computing_data_collection
;
CrystalClear-SM Expert 3.1 b27 (Rigaku, 2012)
;
_computing_data_reduction
;
CrystalClear-SM Expert 3.1 b27 (Rigaku, 2012)
;
_computing_molecular_graphics 'ORTEP3 for Windows (Farrugia, 1997)'
_computing_publication_material 'WINGX (Farrugia, 1998)'
_computing_structure_refinement 'SHELXL-2014/7 (Sheldrick, 2014)'
_computing_structure_solution 'SUPERFLIP (Palatinus & Chapuis, 2007)'
_diffrn_ambient_temperature 100(2)
_diffrn_detector 'CCD plate'
_diffrn_detector_area_resol_mean 28.5714
_diffrn_detector_type 'Rigaku HG Saturn724+ (2x2 bin mode)'
_diffrn_measured_fraction_theta_full 0.996
_diffrn_measured_fraction_theta_max 0.989
_diffrn_measurement_device 'four-circle \k diffractometer'
_diffrn_measurement_device_type 'Rigaku AFC12 (Right)'
_diffrn_measurement_method 'profile data from \w-scans'
_diffrn_measurement_specimen_support 'MiTeGen MicroMesh'
_diffrn_radiation_collimation 'Confocal mirrors, VHF Varimax '
_diffrn_radiation_type MoK\a
_diffrn_radiation_wavelength 0.71075
_diffrn_reflns_av_R_equivalents 0.0994
_diffrn_reflns_av_unetI/netI 0.1207
_diffrn_reflns_laue_measured_fraction_full 0.996
_diffrn_reflns_laue_measured_fraction_max 0.989
_diffrn_reflns_limit_h_max 10
_diffrn_reflns_limit_h_min -7
_diffrn_reflns_limit_k_max 9
_diffrn_reflns_limit_k_min -9
_diffrn_reflns_limit_l_max 27
_diffrn_reflns_limit_l_min -30
_diffrn_reflns_number 13021
_diffrn_reflns_point_group_measured_fraction_full 0.972
_diffrn_reflns_point_group_measured_fraction_max 0.951
_diffrn_reflns_theta_full 25.242
_diffrn_reflns_theta_max 27.514
_diffrn_reflns_theta_min 2.478
_diffrn_source 'Rotating Anode'
_diffrn_source_current 55.0
_diffrn_source_power 2.475
_diffrn_source_voltage 45.0
_exptl_absorpt_coefficient_mu 0.095
_exptl_absorpt_correction_T_max 1.000
_exptl_absorpt_correction_T_min 0.469
_exptl_absorpt_correction_type multi-scan
_exptl_absorpt_process_details
;
CrystalClear-SM Expert 3.1 b27 (Rigaku, 2012)
;
_exptl_crystal_colour Colourless
_exptl_crystal_density_diffrn 1.287
_exptl_crystal_description Plate
_exptl_crystal_F_000 596
_exptl_crystal_size_max 0.090
_exptl_crystal_size_mid 0.040
_exptl_crystal_size_min 0.010
_refine_diff_density_max 0.384
_refine_diff_density_min -0.270
_refine_diff_density_rms 0.070
_refine_ls_abs_structure_details
;
 Flack x determined using 1042 quotients [(I+)-(I-)]/[(I+)+(I-)]
 (Parsons, Flack and Wagner, Acta Cryst. B69 (2013) 249-259).
;
_refine_ls_abs_structure_Flack 0.6(10)
_refine_ls_extinction_method none
_refine_ls_goodness_of_fit_ref 1.037
_refine_ls_hydrogen_treatment constr
_refine_ls_matrix_type full
_refine_ls_number_parameters 376
_refine_ls_number_reflns 6380
_refine_ls_number_restraints 1
_refine_ls_restrained_S_all 1.037
_refine_ls_R_factor_all 0.1535
_refine_ls_R_factor_gt 0.0865
_refine_ls_shift/su_max 0.000
_refine_ls_shift/su_mean 0.000
_refine_ls_structure_factor_coef Fsqd
_refine_ls_weighting_details 'w=1/[\s^2^(Fo^2^)+(0.0976P)^2^+0.4153P] where P=(Fo^2^+2Fc^2^)/3'
_refine_ls_weighting_scheme calc
_refine_ls_wR_factor_gt 0.1920
_refine_ls_wR_factor_ref 0.2310
_reflns_Friedel_coverage 0.787
_reflns_friedel_fraction_full 0.943
_reflns_friedel_fraction_max 0.906
_reflns_number_gt 3708
_reflns_number_total 6380
_reflns_threshold_expression 'I > 2\s(I)'
_cod_data_source_file c5ob01306b2.cif
_cod_data_source_block shelx
_cod_depositor_comments
;
The following automatic conversions were performed:

'_exptl_absorpt_correction_type' value 'Multi-scan' changed to
'multi-scan' according to
/usr/data/users/saulius/crontab/automatic-downloads/rss-feeds/RSC/lib/dictionaries/cif_core.dic
dictionary named 'cif_core.dic' version 2.4.2 from 2011-04-26.

Automatic conversion script
Id: cif_fix_values 3271 2015-04-21 07:52:19Z andrius 

 Adding full bibliography for 7154630.cif.
;
_cod_database_code 7154630
_shelx_shelxl_version_number 2014/7
_shelx_space_group_comment
;
The symmetry employed for this shelxl refinement is uniquely defined
by the following loop, which should always be used as a source of
symmetry information in preference to the above space-group names.
They are only intended as comments.
;
_shelx_estimated_absorpt_t_min 0.992
_shelx_estimated_absorpt_t_max 0.999

loop_
_space_group_symop_operation_xyz
'x, y, z'
'-x, y+1/2, -z'

loop_
_atom_site_label
_atom_site_type_symbol
_atom_site_fract_x
_atom_site_fract_y
_atom_site_fract_z
_atom_site_U_iso_or_equiv
_atom_site_adp_type
_atom_site_occupancy
_atom_site_site_symmetry_order
_atom_site_calc_flag
_atom_site_refinement_flags_posn
_atom_site_refinement_flags_adp
C1 C 1.2831(7) 0.8401(9) 0.2129(3) 0.0317(16) Uani 1 1 d . .
C2 C 1.3404(8) 0.6497(10) 0.2240(3) 0.0343(16) Uani 1 1 d . .
H2 H 1.4556 0.6522 0.2420 0.041 Uiso 1 1 calc R U
C3 C 1.3101(9) 0.5393(11) 0.3184(3) 0.0438(18) Uani 1 1 d . .
C4 C 1.1839(10) 0.5034(11) 0.3575(3) 0.0467(19) Uani 1 1 d . .
C5 C 1.2264(14) 0.4030(15) 0.4072(4) 0.071(3) Uani 1 1 d . .
H5 H 1.3350 0.3625 0.4162 0.085 Uiso 1 1 calc R U
C6 C 1.1090(16) 0.3635(15) 0.4431(4) 0.079(3) Uani 1 1 d . .
H6 H 1.1382 0.2964 0.4769 0.095 Uiso 1 1 calc R U
C7 C 0.9469(15) 0.4207(15) 0.4305(5) 0.075(3) Uani 1 1 d . .
C8 C 0.9102(12) 0.5236(14) 0.3820(4) 0.066(3) Uani 1 1 d . .
H8 H 0.8027 0.5675 0.3734 0.079 Uiso 1 1 calc R U
C9 C 1.0267(10) 0.5643(13) 0.3456(4) 0.053(2) Uani 1 1 d . .
H9 H 0.9980 0.6343 0.3124 0.064 Uiso 1 1 calc R U
C10 C 0.8180(19) 0.3736(19) 0.4697(6) 0.115(5) Uani 1 1 d . .
H10A H 0.7529 0.2740 0.4532 0.173 Uiso 1 1 calc R U
H10B H 0.7473 0.4761 0.4734 0.173 Uiso 1 1 calc R U
H10C H 0.8710 0.3405 0.5076 0.173 Uiso 1 1 calc R U
C11 C 1.3870(8) 0.3563(10) 0.1768(3) 0.0361(17) Uani 1 1 d . .
C12 C 1.3342(7) 0.5467(10) 0.1678(3) 0.0337(16) Uani 1 1 d . .
H12 H 1.4102 0.6050 0.1431 0.040 Uiso 1 1 calc R U
C13 C 1.1598(7) 0.5143(9) 0.0824(3) 0.0320(15) Uani 1 1 d . .
C14 C 0.9904(7) 0.5216(9) 0.0529(3) 0.0325(15) Uani 1 1 d . .
C15 C 0.8590(8) 0.5788(10) 0.0803(3) 0.0377(17) Uani 1 1 d . .
H15 H 0.8734 0.6096 0.1199 0.045 Uiso 1 1 calc R U
C16 C 0.7047(8) 0.5906(10) 0.0490(3) 0.0411(19) Uani 1 1 d . .
H16 H 0.6145 0.6285 0.0678 0.049 Uiso 1 1 calc R U
C17 C 0.6820(8) 0.5477(11) -0.0092(3) 0.0379(16) Uani 1 1 d . .
C18 C 0.8143(8) 0.4885(10) -0.0354(3) 0.0403(18) Uani 1 1 d . .
H18 H 0.7998 0.4560 -0.0748 0.048 Uiso 1 1 calc R U
C19 C 0.9666(8) 0.4759(10) -0.0054(3) 0.0378(17) Uani 1 1 d . .
H19 H 1.0559 0.4360 -0.0244 0.045 Uiso 1 1 calc R U
C20 C 0.5175(8) 0.5712(12) -0.0436(4) 0.048(2) Uani 1 1 d . .
H20A H 0.5149 0.5047 -0.0796 0.072 Uiso 1 1 calc R U
H20B H 0.4990 0.6970 -0.0521 0.072 Uiso 1 1 calc R U
H20C H 0.4322 0.5270 -0.0213 0.072 Uiso 1 1 calc R U
O1 O 1.3718(5) 0.9267(6) 0.1810(2) 0.0357(12) Uani 1 1 d . .
H1 H 1.3384 1.0316 0.1776 0.054 Uiso 1 1 calc R U
O2 O 1.1629(5) 0.8954(6) 0.2343(2) 0.0430(13) Uani 1 1 d . .
O3 O 1.2417(5) 0.5676(6) 0.2634(2) 0.0343(11) Uani 1 1 d . .
O4 O 1.4558(7) 0.5452(10) 0.3317(3) 0.0644(17) Uani 1 1 d . .
O5 O 1.2743(5) 0.2375(6) 0.1697(2) 0.0371(12) Uani 1 1 d . .
O6 O 1.5320(5) 0.3275(7) 0.1907(3) 0.0464(14) Uani 1 1 d . .
O7 O 1.1698(5) 0.5614(6) 0.1387(2) 0.0326(11) Uani 1 1 d . .
O8 O 1.2771(5) 0.4675(7) 0.0592(2) 0.0415(13) Uani 1 1 d . .
C21 C 0.8836(8) 1.1023(10) 0.1471(3) 0.0394(18) Uani 1 1 d . .
H21A H 0.7769 1.1506 0.1328 0.059 Uiso 1 1 calc R U
H21B H 0.8886 0.9772 0.1364 0.059 Uiso 1 1 calc R U
H21C H 0.9688 1.1681 0.1302 0.059 Uiso 1 1 calc R U
C22 C 0.9188(8) 1.3110(10) 0.2270(4) 0.045(2) Uani 1 1 d . .
H22A H 0.9368 1.3225 0.2688 0.068 Uiso 1 1 calc R U
H22B H 0.8169 1.3700 0.2127 0.068 Uiso 1 1 calc R U
H22C H 1.0093 1.3660 0.2097 0.068 Uiso 1 1 calc R U
C23 C 0.7667(8) 0.8282(10) 0.2230(3) 0.0375(18) Uani 1 1 d . .
H23A H 0.8765 0.7786 0.2241 0.056 Uiso 1 1 calc R U
H23B H 0.7110 0.8170 0.1841 0.056 Uiso 1 1 calc R U
H23C H 0.7056 0.7638 0.2500 0.056 Uiso 1 1 calc R U
C24 C 0.7778(7) 1.0248(10) 0.2400(3) 0.0357(17) Uani 1 1 d . .
H24 H 0.6707 1.0828 0.2282 0.043 Uiso 1 1 calc R U
C25 C 0.8136(8) 1.0356(10) 0.3052(3) 0.0379(17) Uani 1 1 d . .
C26 C 0.6759(9) 1.0092(11) 0.3403(3) 0.0437(19) Uani 1 1 d . .
C27 C 0.5154(8) 1.0495(12) 0.3184(4) 0.047(2) Uani 1 1 d . .
H27 H 0.4937 1.0979 0.2810 0.057 Uiso 1 1 calc R U
C28 C 0.3876(10) 1.0184(15) 0.3516(4) 0.065(3) Uani 1 1 d . .
H28 H 0.2787 1.0449 0.3370 0.078 Uiso 1 1 calc R U
C29 C 0.4219(13) 0.9492(19) 0.4056(5) 0.086(4) Uani 1 1 d . .
H29 H 0.3353 0.9275 0.4282 0.104 Uiso 1 1 calc R U
C30 C 0.5804(14) 0.910(2) 0.4282(5) 0.090(4) Uani 1 1 d . .
H30 H 0.6014 0.8589 0.4654 0.109 Uiso 1 1 calc R U
C31 C 0.7068(12) 0.9454(16) 0.3958(4) 0.071(3) Uani 1 1 d . .
H31 H 0.8159 0.9260 0.4118 0.086 Uiso 1 1 calc R U
N21 N 0.9088(6) 1.1190(7) 0.2111(3) 0.0338(14) Uani 1 1 d . .
H21 H 1.0156 1.0630 0.2247 0.041 Uiso 1 1 calc R U
O21 O 0.9557(6) 1.0502(9) 0.3270(2) 0.0522(15) Uani 1 1 d . .

loop_
_atom_site_aniso_label
_atom_site_aniso_U_11
_atom_site_aniso_U_22
_atom_site_aniso_U_33
_atom_site_aniso_U_23
_atom_site_aniso_U_13
_atom_site_aniso_U_12
C1 0.019(3) 0.039(4) 0.036(4) -0.012(3) -0.004(3) -0.005(3)
C2 0.023(3) 0.040(4) 0.040(4) 0.002(3) 0.003(3) -0.005(3)
C3 0.047(4) 0.057(5) 0.026(4) 0.003(4) -0.004(3) -0.005(4)
C4 0.062(5) 0.050(5) 0.029(4) 0.000(4) 0.004(4) -0.007(4)
C5 0.087(7) 0.093(8) 0.033(5) 0.003(5) 0.010(5) -0.005(6)
C6 0.121(10) 0.088(8) 0.033(6) 0.009(5) 0.026(6) -0.006(7)
C7 0.107(9) 0.069(7) 0.056(7) -0.011(5) 0.044(6) -0.021(6)
C8 0.071(6) 0.071(6) 0.061(6) -0.001(5) 0.029(5) -0.003(5)
C9 0.050(4) 0.062(5) 0.049(5) -0.007(5) 0.013(4) -0.006(4)
C10 0.163(12) 0.108(10) 0.093(9) -0.018(8) 0.099(9) -0.030(9)
C11 0.029(3) 0.043(4) 0.038(4) 0.000(3) 0.008(3) 0.003(3)
C12 0.020(3) 0.044(4) 0.037(4) -0.001(3) 0.007(3) -0.003(3)
C13 0.027(3) 0.037(4) 0.033(4) 0.004(3) 0.008(3) 0.001(3)
C14 0.023(3) 0.039(4) 0.035(4) 0.003(3) 0.001(3) 0.000(3)
C15 0.034(3) 0.047(4) 0.034(4) -0.002(4) 0.011(3) -0.002(3)
C16 0.025(3) 0.056(5) 0.044(5) 0.002(4) 0.009(3) 0.004(3)
C17 0.032(3) 0.047(4) 0.035(4) 0.003(4) 0.008(3) -0.006(3)
C18 0.038(4) 0.051(5) 0.033(4) -0.003(4) 0.005(3) 0.001(3)
C19 0.031(3) 0.042(4) 0.041(5) 0.001(3) 0.010(3) 0.007(3)
C20 0.030(3) 0.064(5) 0.051(5) 0.011(4) 0.005(3) 0.002(4)
O1 0.029(2) 0.029(2) 0.050(3) 0.001(2) 0.007(2) -0.001(2)
O2 0.028(2) 0.042(3) 0.060(4) 0.000(3) 0.010(2) 0.006(2)
O3 0.029(2) 0.041(3) 0.034(3) 0.002(2) 0.005(2) -0.003(2)
O4 0.046(3) 0.099(5) 0.045(4) 0.011(3) -0.010(3) -0.004(3)
O5 0.027(2) 0.032(2) 0.053(4) 0.000(2) 0.005(2) -0.0017(19)
O6 0.024(2) 0.040(3) 0.074(4) 0.002(3) -0.001(3) 0.004(2)
O7 0.0206(19) 0.042(3) 0.036(3) 0.003(2) 0.0055(19) 0.004(2)
O8 0.031(2) 0.055(3) 0.039(3) 0.000(2) 0.009(2) 0.009(2)
C21 0.033(3) 0.041(4) 0.044(5) 0.000(4) 0.007(3) -0.004(3)
C22 0.026(3) 0.047(4) 0.065(6) -0.002(4) 0.007(4) -0.003(3)
C23 0.026(3) 0.045(4) 0.043(5) 0.001(4) 0.009(3) -0.001(3)
C24 0.020(3) 0.049(4) 0.039(4) 0.002(4) 0.008(3) 0.005(3)
C25 0.031(3) 0.043(4) 0.040(4) -0.001(4) 0.004(3) 0.003(3)
C26 0.041(4) 0.059(5) 0.032(4) -0.004(4) 0.010(3) -0.001(4)
C27 0.032(3) 0.067(5) 0.043(5) -0.013(4) 0.008(3) -0.009(4)
C28 0.037(4) 0.110(8) 0.051(6) -0.017(6) 0.016(4) -0.009(5)
C29 0.062(6) 0.145(11) 0.060(7) -0.011(7) 0.038(6) -0.018(7)
C30 0.085(8) 0.150(12) 0.040(6) 0.017(7) 0.023(5) 0.010(8)
C31 0.056(5) 0.116(9) 0.043(6) 0.008(6) 0.009(4) 0.000(5)
N21 0.021(2) 0.035(3) 0.045(4) 0.003(3) 0.004(3) 0.002(2)
O21 0.030(2) 0.081(4) 0.045(3) -0.009(3) 0.000(2) -0.001(3)

loop_
_atom_type_symbol
_atom_type_description
_atom_type_scat_dispersion_real
_atom_type_scat_dispersion_imag
_atom_type_scat_source
C C 0.0033 0.0016 'International Tables Vol C Tables 4.2.6.8 and 6.1.1.4'
H H 0.0000 0.0000 'International Tables Vol C Tables 4.2.6.8 and 6.1.1.4'
N N 0.0061 0.0033 'International Tables Vol C Tables 4.2.6.8 and 6.1.1.4'
O O 0.0106 0.0060 'International Tables Vol C Tables 4.2.6.8 and 6.1.1.4'

loop_
_geom_angle_atom_site_label_1
_geom_angle_atom_site_label_2
_geom_angle_atom_site_label_3
_geom_angle
O2 C1 O1 126.9(6)
O2 C1 C2 119.9(6)
O1 C1 C2 113.2(5)
O3 C2 C12 111.5(5)
O3 C2 C1 109.2(5)
C12 C2 C1 110.6(6)
O3 C2 H2 108.5
C12 C2 H2 108.5
C1 C2 H2 108.5
O4 C3 O3 122.4(7)
O4 C3 C4 126.4(7)
O3 C3 C4 111.3(6)
C9 C4 C5 119.7(8)
C9 C4 C3 121.6(7)
C5 C4 C3 118.7(8)
C6 C5 C4 119.4(10)
C6 C5 H5 120.3
C4 C5 H5 120.3
C5 C6 C7 121.4(10)
C5 C6 H6 119.3
C7 C6 H6 119.3
C8 C7 C6 117.7(9)
C8 C7 C10 121.4(13)
C6 C7 C10 120.9(12)
C7 C8 C9 121.5(10)
C7 C8 H8 119.2
C9 C8 H8 119.2
C4 C9 C8 120.3(9)
C4 C9 H9 119.9
C8 C9 H9 119.9
C7 C10 H10A 109.5
C7 C10 H10B 109.5
H10A C10 H10B 109.5
C7 C10 H10C 109.5
H10A C10 H10C 109.5
H10B C10 H10C 109.5
O6 C11 O5 125.6(7)
O6 C11 C12 117.7(6)
O5 C11 C12 116.7(6)
O7 C12 C11 112.3(5)
O7 C12 C2 107.9(5)
C11 C12 C2 112.5(6)
O7 C12 H12 108.0
C11 C12 H12 108.0
C2 C12 H12 108.0
O8 C13 O7 122.8(6)
O8 C13 C14 123.9(7)
O7 C13 C14 113.3(5)
C15 C14 C19 119.5(6)
C15 C14 C13 122.5(7)
C19 C14 C13 117.9(6)
C14 C15 C16 119.3(7)
C14 C15 H15 120.3
C16 C15 H15 120.3
C17 C16 C15 121.0(6)
C17 C16 H16 119.5
C15 C16 H16 119.5
C18 C17 C16 118.6(7)
C18 C17 C20 120.6(7)
C16 C17 C20 120.8(6)
C19 C18 C17 121.3(7)
C19 C18 H18 119.4
C17 C18 H18 119.4
C18 C19 C14 120.3(6)
C18 C19 H19 119.9
C14 C19 H19 119.9
C17 C20 H20A 109.5
C17 C20 H20B 109.5
H20A C20 H20B 109.5
C17 C20 H20C 109.5
H20A C20 H20C 109.5
H20B C20 H20C 109.5
C1 O1 H1 109.5
C3 O3 C2 117.8(5)
C13 O7 C12 112.9(5)
N21 C21 H21A 109.5
N21 C21 H21B 109.5
H21A C21 H21B 109.5
N21 C21 H21C 109.5
H21A C21 H21C 109.5
H21B C21 H21C 109.5
N21 C22 H22A 109.5
N21 C22 H22B 109.5
H22A C22 H22B 109.5
N21 C22 H22C 109.5
H22A C22 H22C 109.5
H22B C22 H22C 109.5
C24 C23 H23A 109.5
C24 C23 H23B 109.5
H23A C23 H23B 109.5
C24 C23 H23C 109.5
H23A C23 H23C 109.5
H23B C23 H23C 109.5
N21 C24 C25 110.5(5)
N21 C24 C23 111.3(5)
C25 C24 C23 108.1(6)
N21 C24 H24 109.0
C25 C24 H24 109.0
C23 C24 H24 109.0
O21 C25 C26 122.2(7)
O21 C25 C24 119.5(6)
C26 C25 C24 117.9(6)
C31 C26 C27 119.4(7)
C31 C26 C25 119.4(7)
C27 C26 C25 121.2(7)
C28 C27 C26 120.1(8)
C28 C27 H27 119.9
C26 C27 H27 119.9
C29 C28 C27 118.9(8)
C29 C28 H28 120.5
C27 C28 H28 120.5
C28 C29 C30 121.8(8)
C28 C29 H29 119.1
C30 C29 H29 119.1
C31 C30 C29 119.1(10)
C31 C30 H30 120.5
C29 C30 H30 120.5
C30 C31 C26 120.6(9)
C30 C31 H31 119.7
C26 C31 H31 119.7
C21 N21 C22 109.2(6)
C21 N21 C24 112.2(5)
C22 N21 C24 111.5(5)
C21 N21 H21 107.9
C22 N21 H21 107.9
C24 N21 H21 107.9

loop_
_geom_bond_atom_site_label_1
_geom_bond_atom_site_label_2
_geom_bond_distance
C1 O2 1.233(7)
C1 O1 1.281(8)
C1 C2 1.528(10)
C2 O3 1.436(8)
C2 C12 1.525(10)
C2 H2 1.0000
C3 O4 1.212(9)
C3 O3 1.368(9)
C3 C4 1.486(11)
C4 C9 1.379(12)
C4 C5 1.402(12)
C5 C6 1.383(14)
C5 H5 0.9500
C6 C7 1.409(16)
C6 H6 0.9500
C7 C8 1.383(15)
C7 C10 1.521(13)
C8 C9 1.386(12)
C8 H8 0.9500
C9 H9 0.9500
C10 H10A 0.9800
C10 H10B 0.9800
C10 H10C 0.9800
C11 O6 1.227(8)
C11 O5 1.292(8)
C11 C12 1.511(10)
C12 O7 1.457(7)
C12 H12 1.0000
C13 O8 1.214(7)
C13 O7 1.360(8)
C13 C14 1.495(9)
C14 C15 1.389(9)
C14 C19 1.402(11)
C15 C16 1.404(10)
C15 H15 0.9500
C16 C17 1.394(10)
C16 H16 0.9500
C17 C18 1.384(10)
C17 C20 1.515(10)
C18 C19 1.377(10)
C18 H18 0.9500
C19 H19 0.9500
C20 H20A 0.9800
C20 H20B 0.9800
C20 H20C 0.9800
O1 H1 0.8400
C21 N21 1.496(9)
C21 H21A 0.9800
C21 H21B 0.9800
C21 H21C 0.9800
C22 N21 1.497(9)
C22 H22A 0.9800
C22 H22B 0.9800
C22 H22C 0.9800
C23 C24 1.538(10)
C23 H23A 0.9800
C23 H23B 0.9800
C23 H23C 0.9800
C24 N21 1.515(8)
C24 C25 1.526(10)
C24 H24 1.0000
C25 O21 1.235(8)
C25 C26 1.488(10)
C26 C31 1.383(12)
C26 C27 1.404(11)
C27 C28 1.397(10)
C27 H27 0.9500
C28 C29 1.369(15)
C28 H28 0.9500
C29 C30 1.392(15)
C29 H29 0.9500
C30 C31 1.382(13)
C30 H30 0.9500
C31 H31 0.9500
N21 H21 1.0000

loop_
_geom_hbond_atom_site_label_D
_geom_hbond_atom_site_label_H
_geom_hbond_atom_site_label_A
_geom_hbond_distance_DH
_geom_hbond_distance_HA
_geom_hbond_distance_DA
_geom_hbond_angle_DHA
_geom_hbond_site_symmetry_A
O1 H1 O5 0.84 1.65 2.487(7) 178.8 1_565
N21 H21 O2 1.00 1.75 2.706(7) 157.5 .

loop_
_geom_torsion_atom_site_label_1
_geom_torsion_atom_site_label_2
_geom_torsion_atom_site_label_3
_geom_torsion_atom_site_label_4
_geom_torsion
O2 C1 C2 O3 -3.9(9)
O1 C1 C2 O3 175.7(6)
O2 C1 C2 C12 119.1(7)
O1 C1 C2 C12 -61.3(7)
O4 C3 C4 C9 154.4(9)
O3 C3 C4 C9 -25.2(11)
O4 C3 C4 C5 -26.5(14)
O3 C3 C4 C5 153.9(8)
C9 C4 C5 C6 1.3(14)
C3 C4 C5 C6 -177.9(9)
C4 C5 C6 C7 0.6(16)
C5 C6 C7 C8 -2.4(16)
C5 C6 C7 C10 178.9(10)
C6 C7 C8 C9 2.4(16)
C10 C7 C8 C9 -178.9(10)
C5 C4 C9 C8 -1.3(13)
C3 C4 C9 C8 177.9(8)
C7 C8 C9 C4 -0.6(15)
O6 C11 C12 O7 166.5(6)
O5 C11 C12 O7 -14.3(9)
O6 C11 C12 C2 -71.5(8)
O5 C11 C12 C2 107.6(7)
O3 C2 C12 O7 67.0(7)
C1 C2 C12 O7 -54.6(6)
O3 C2 C12 C11 -57.3(7)
C1 C2 C12 C11 -179.0(5)
O8 C13 C14 C15 -178.8(7)
O7 C13 C14 C15 2.7(9)
O8 C13 C14 C19 -1.7(10)
O7 C13 C14 C19 179.8(6)
C19 C14 C15 C16 -0.3(10)
C13 C14 C15 C16 176.8(7)
C14 C15 C16 C17 -0.7(11)
C15 C16 C17 C18 1.6(11)
C15 C16 C17 C20 -176.3(7)
C16 C17 C18 C19 -1.6(11)
C20 C17 C18 C19 176.4(7)
C17 C18 C19 C14 0.6(11)
C15 C14 C19 C18 0.4(11)
C13 C14 C19 C18 -176.9(7)
O4 C3 O3 C2 -15.9(12)
C4 C3 O3 C2 163.7(6)
C12 C2 O3 C3 130.6(7)
C1 C2 O3 C3 -107.0(7)
O8 C13 O7 C12 -0.9(9)
C14 C13 O7 C12 177.6(5)
C11 C12 O7 C13 -71.2(7)
C2 C12 O7 C13 164.3(5)
N21 C24 C25 O21 -27.3(9)
C23 C24 C25 O21 94.7(8)
N21 C24 C25 C26 158.9(6)
C23 C24 C25 C26 -79.0(7)
O21 C25 C26 C31 -20.3(13)
C24 C25 C26 C31 153.3(9)
O21 C25 C26 C27 159.1(8)
C24 C25 C26 C27 -27.4(11)
C31 C26 C27 C28 -2.6(13)
C25 C26 C27 C28 178.0(8)
C26 C27 C28 C29 0.3(14)
C27 C28 C29 C30 0.2(18)
C28 C29 C30 C31 2(2)
C29 C30 C31 C26 -4(2)
C27 C26 C31 C30 4.5(16)
C25 C26 C31 C30 -176.1(11)
C25 C24 N21 C21 176.6(5)
C23 C24 N21 C21 56.5(7)
C25 C24 N21 C22 -60.5(7)
C23 C24 N21 C22 179.4(6)
